data_2235298
loop_
_publ_author_name
'Zheng, Wen-Ni'

_publ_section_title
;
 4-Cyanopyridinium chloride
;
_journal_coeditor_code XU5524
_journal_issue 6
_journal_name_full 'Acta Crystallographica Section E'
_journal_page_first o1611
_journal_paper_doi 10.1107/S1600536812018648
_journal_volume 68
_journal_year 2012
_chemical_formula_iupac 'C6 H5 N2 +, Cl -'
_chemical_formula_moiety 'C6 H5 N2 +, Cl -'
_chemical_formula_sum 'C6 H5 Cl N2'
_chemical_formula_weight 140.57
_chemical_name_systematic
;
4-Cyanopyridinium chloride
;
_space_group_IT_number 2
_symmetry_cell_setting triclinic
_symmetry_space_group_name_Hall '-P 1'
_symmetry_space_group_name_H-M 'P -1'
_atom_sites_solution_hydrogens geom
_atom_sites_solution_primary direct
_atom_sites_solution_secondary difmap
_audit_creation_method SHELXL-97
_cell_angle_alpha 63.957(5)
_cell_angle_beta 69.830(2)
_cell_angle_gamma 74.367(4)
_cell_formula_units_Z 2
_cell_length_a 6.6166(2)
_cell_length_b 7.6552(3)
_cell_length_c 8.3495(5)
_cell_measurement_reflns_used 1231
_cell_measurement_temperature 123(2)
_cell_measurement_theta_max 27.45
_cell_measurement_theta_min 2.81
_cell_volume 353.16(3)
_computing_cell_refinement '<i>CrystalClear</i> (Rigaku, 2005)'
_computing_data_collection '<i>CrystalClear</i> (Rigaku, 2005)'
_computing_data_reduction '<i>CrystalClear</i> (Rigaku, 2005)'
_computing_molecular_graphics '<i>SHELXTL</i> (Sheldrick, 2008)'
_computing_publication_material '<i>SHELXTL</i> (Sheldrick, 2008)'
_computing_structure_refinement '<i>SHELXTL</i> (Sheldrick, 2008)'
_computing_structure_solution '<i>SHELXTL</i> (Sheldrick, 2008)'
_diffrn_ambient_temperature 123(2)
_diffrn_detector_area_resol_mean 13.6612
_diffrn_measured_fraction_theta_full 0.990
_diffrn_measured_fraction_theta_max 0.990
_diffrn_measurement_device_type 'Rigaku Mercury2'
_diffrn_measurement_method 'CCD profile fitting'
_diffrn_radiation_monochromator graphite
_diffrn_radiation_source 'fine-focus sealed tube'
_diffrn_radiation_type MoK\a
_diffrn_radiation_wavelength 0.71073
_diffrn_reflns_av_R_equivalents 0.0417
_diffrn_reflns_av_sigmaI/netI 0.0555
_diffrn_reflns_limit_h_max 7
_diffrn_reflns_limit_h_min -7
_diffrn_reflns_limit_k_max 9
_diffrn_reflns_limit_k_min -9
_diffrn_reflns_limit_l_max 9
_diffrn_reflns_limit_l_min -9
_diffrn_reflns_number 3077
_diffrn_reflns_theta_full 25.00
_diffrn_reflns_theta_max 25.00
_diffrn_reflns_theta_min 2.81
_exptl_absorpt_coefficient_mu 0.447
_exptl_absorpt_correction_T_max 1.000
_exptl_absorpt_correction_T_min 0.910
_exptl_absorpt_correction_type multi-scan
_exptl_absorpt_process_details '(CrystalClear; Rigaku, 2005)'
_exptl_crystal_colour Colorless
_exptl_crystal_density_diffrn 1.322
_exptl_crystal_density_method 'not measured'
_exptl_crystal_description block
_exptl_crystal_F_000 144
_exptl_crystal_size_max 0.10
_exptl_crystal_size_mid 0.05
_exptl_crystal_size_min 0.05
_refine_diff_density_max 0.968
_refine_diff_density_min -0.624
_refine_ls_extinction_method none
_refine_ls_goodness_of_fit_ref 1.321
_refine_ls_hydrogen_treatment constr
_refine_ls_matrix_type full
_refine_ls_number_parameters 82
_refine_ls_number_reflns 1231
_refine_ls_number_restraints 1
_refine_ls_restrained_S_all 1.320
_refine_ls_R_factor_all 0.0942
_refine_ls_R_factor_gt 0.0856
_refine_ls_shift/su_max 0.000
_refine_ls_shift/su_mean 0.000
_refine_ls_structure_factor_coef Fsqd
_refine_ls_weighting_details 'calc w=1/[\s^2^(Fo^2^)+(0.0002P)^2^+3.2997P] where P=(Fo^2^+2Fc^2^)/3'
_refine_ls_weighting_scheme calc
_refine_ls_wR_factor_gt 0.2316
_refine_ls_wR_factor_ref 0.2344
_reflns_number_gt 1078
_reflns_number_total 1231
_reflns_threshold_expression I>2sigma(I)
_cod_data_source_file xu5524.cif
_cod_data_source_block I
_cod_database_code 2235298
_cod_database_fobs_code 2235298

loop_
_symmetry_equiv_pos_as_xyz
'x, y, z'
'-x, -y, -z'

loop_
_atom_site_type_symbol
_atom_site_label
_atom_site_fract_x
_atom_site_fract_y
_atom_site_fract_z
_atom_site_U_iso_or_equiv
_atom_site_adp_type
_atom_site_calc_flag
_atom_site_refinement_flags
_atom_site_occupancy
_atom_site_symmetry_multiplicity
N N2 0.8017(7) 0.1582(6) 0.6278(6) 0.0267(11) Uani d . 1 1
N N1 0.4202(7) 0.2736(6) 0.0960(6) 0.0234(10) Uani d D 1 1
H H1 0.3576 0.2900 0.0094 0.028 Uiso d RD 1 1
C C1 0.6318(8) 0.1817(7) 0.0856(7) 0.0238(12) Uani d . 1 1
H H1A 0.7092 0.1377 -0.0122 0.029 Uiso calc R 1 1
C C3 0.6118(8) 0.2221(7) 0.3646(6) 0.0192(11) Uani d . 1 1
C C4 0.3919(8) 0.3182(7) 0.3713(7) 0.0238(13) Uani d . 1 1
H H4A 0.3103 0.3648 0.4667 0.029 Uiso calc R 1 1
C C6 0.7156(8) 0.1908(7) 0.5071(7) 0.0258(13) Uani d . 1 1
C C5 0.3016(8) 0.3411(7) 0.2334(7) 0.0251(13) Uani d . 1 1
H H5A 0.1565 0.4042 0.2349 0.030 Uiso calc R 1 1
C C2 0.7328(8) 0.1531(7) 0.2198(7) 0.0222(12) Uani d . 1 1
H H2A 0.8783 0.0894 0.2146 0.027 Uiso calc R 1 1
Cl Cl1 0.1808(2) 0.31778(18) 0.82634(17) 0.0249(3) Uani d . 1 1

loop_
_atom_site_aniso_label
_atom_site_aniso_U_11
_atom_site_aniso_U_22
_atom_site_aniso_U_33
_atom_site_aniso_U_12
_atom_site_aniso_U_13
_atom_site_aniso_U_23
N2 0.031(2) 0.021(2) 0.0189(19) -0.0006(18) -0.0026(17) -0.0048(16)
N1 0.031(2) 0.0187(18) 0.0204(18) -0.0053(17) -0.0098(16) -0.0034(15)
C1 0.028(2) 0.017(2) 0.020(2) -0.001(2) -0.0027(19) -0.0056(18)
C3 0.024(2) 0.0126(19) 0.015(2) -0.0054(18) -0.0029(18) -0.0008(16)
C4 0.023(2) 0.017(2) 0.022(2) 0.0001(19) 0.0000(19) -0.0059(18)
C6 0.025(2) 0.023(2) 0.025(2) -0.002(2) -0.003(2) -0.0097(19)
C5 0.022(2) 0.018(2) 0.029(2) -0.0011(19) -0.008(2) -0.0029(19)
C2 0.023(2) 0.016(2) 0.022(2) 0.0010(19) -0.0046(18) -0.0052(18)
Cl1 0.0244(6) 0.0273(6) 0.0235(5) 0.0001(5) -0.0081(4) -0.0108(4)

loop_
_atom_type_symbol
_atom_type_description
_atom_type_scat_dispersion_real
_atom_type_scat_dispersion_imag
_atom_type_scat_source
C C 0.0033 0.0016 'International Tables Vol C Tables 4.2.6.8 and 6.1.1.4'
Cl Cl 0.1484 0.1585 'International Tables Vol C Tables 4.2.6.8 and 6.1.1.4'
N N 0.0061 0.0033 'International Tables Vol C Tables 4.2.6.8 and 6.1.1.4'
H H 0.0000 0.0000 'International Tables Vol C Tables 4.2.6.8 and 6.1.1.4'

loop_
_geom_angle_atom_site_label_1
_geom_angle_atom_site_label_2
_geom_angle_atom_site_label_3
_geom_angle
C5 N1 C1 122.5(5)
C5 N1 H1 118.8
C1 N1 H1 118.8
N1 C1 C2 119.9(5)
N1 C1 H1A 120.0
C2 C1 H1A 120.0
C2 C3 C4 120.3(5)
C2 C3 C6 118.9(4)
C4 C3 C6 120.8(5)
C5 C4 C3 118.1(5)
C5 C4 H4A 121.0
C3 C4 H4A 121.0
N2 C6 C3 177.9(5)
N1 C5 C4 120.7(4)
N1 C5 H5A 119.6
C4 C5 H5A 119.6
C1 C2 C3 118.5(4)
C1 C2 H2A 120.7
C3 C2 H2A 120.7

loop_
_geom_bond_atom_site_label_1
_geom_bond_atom_site_label_2
_geom_bond_distance
N2 C6 1.225(7)
N1 C5 1.371(7)
N1 C1 1.379(6)
N1 H1 0.8999
C1 C2 1.404(8)
C1 H1A 0.9500
C3 C2 1.430(7)
C3 C4 1.437(7)
C3 C6 1.473(8)
C4 C5 1.398(8)
C4 H4A 0.9500
C5 H5A 0.9500
C2 H2A 0.9500

loop_
_geom_hbond_atom_site_label_D
_geom_hbond_atom_site_label_H
_geom_hbond_atom_site_label_A
_geom_hbond_site_symmetry_A
_geom_hbond_distance_DH
_geom_hbond_distance_HA
_geom_hbond_distance_DA
_geom_hbond_angle_DHA
N1 H1 Cl1 1_554 0.90 2.14 3.033(5) 174.1
C4 H4A Cl1 . 0.95 2.71 3.566(5) 151
C5 H5A Cl1 2_566 0.95 2.65 3.566(6) 161

loop_
_cod_related_entry_id
_cod_related_entry_database
_cod_related_entry_code
1 ChemSpider 15490921
